data_4333955
loop_
_publ_author_name
'Daniel M. Zink'
'Michael B\"achle'
'Thomas Baumann'
'Martin Nieger'
'Michael K\"uhn'
'Cong Wang'
'Wim Klopper'
'Uwe Monkowius'
'Thomas Hofbeck'
'Hartmut Yersin'
'Stefan Br\"ase'

_publ_contact_author
;
        Martin Nieger
        Laboratory of Inorganic Chemistry
        Department of Chemistry
        Universitity of Helsinki
        P.O. Box 55
        FIN-00014 University of Helsinki
        Finland
;
_publ_contact_author_email martin.nieger@helsinki.fi
_publ_contact_author_fax '++358 9 191 50198'
_publ_contact_author_phone '++358 9 191 50192'
_publ_section_title
;
 Synthesis, Structure, and Characterization of Dinuclear Copper(I) Halide
 Complexes with P^N Ligands Featuring Exciting Photoluminescence
 Properties
;
_journal_name_full 'Inorganic Chemistry'
_journal_page_first 2292
_journal_page_last 2305
_journal_paper_doi 10.1021/ic300979c
_journal_volume 52
_journal_year 2013
_chemical_formula_moiety 'C54 H48 Cu2 I2 N3 P3'
_chemical_formula_sum 'C54 H48 Cu2 I2 N3 P3'
_chemical_formula_weight 1212.74
_chemical_name_systematic
; 
 ? 
;
_space_group_IT_number 2
_symmetry_cell_setting triclinic
_symmetry_space_group_name_Hall '-P 1'
_symmetry_space_group_name_H-M 'P -1'
_atom_sites_solution_hydrogens geom
_atom_sites_solution_primary direct
_atom_sites_solution_secondary difmap
_audit_creation_method SHELXL-97
_cell_angle_alpha 79.28(1)
_cell_angle_beta 88.79(1)
_cell_angle_gamma 68.11(1)
_cell_formula_units_Z 2
_cell_length_a 11.796(1)
_cell_length_b 15.110(1)
_cell_length_c 15.770(1)
_cell_measurement_reflns_used 205
_cell_measurement_temperature 123(2)
_cell_measurement_theta_max 27.5
_cell_measurement_theta_min 2.5
_cell_volume 2559.0(4)
_computing_cell_refinement EVALCCD
_computing_data_collection Collect
_computing_data_reduction EVALCCD
_computing_molecular_graphics XP
_computing_publication_material 'SHELXL-97 (Sheldrick, 1997)'
_computing_structure_refinement 'SHELXL-97 (Sheldrick, 1997)'
_computing_structure_solution 'SHELXS-97 (Sheldrick, 1990)'
_diffrn_ambient_temperature 123(2)
_diffrn_measured_fraction_theta_full 0.998
_diffrn_measured_fraction_theta_max 0.998
_diffrn_measurement_device_type 'Bruker-Nonius KappaCCD'
_diffrn_measurement_method 'rotation in phi and omega, 2 deg.'
_diffrn_radiation_monochromator graphite
_diffrn_radiation_source 'fine-focus sealed tube'
_diffrn_radiation_type MoK\a
_diffrn_radiation_wavelength 0.71073
_diffrn_reflns_av_R_equivalents 0.0397
_diffrn_reflns_av_sigmaI/netI 0.0285
_diffrn_reflns_limit_h_max 15
_diffrn_reflns_limit_h_min -15
_diffrn_reflns_limit_k_max 19
_diffrn_reflns_limit_k_min -19
_diffrn_reflns_limit_l_max 20
_diffrn_reflns_limit_l_min -20
_diffrn_reflns_number 74934
_diffrn_reflns_theta_full 27.48
_diffrn_reflns_theta_max 27.48
_diffrn_reflns_theta_min 2.93
_exptl_absorpt_coefficient_mu 2.170
_exptl_absorpt_correction_T_max 0.9010
_exptl_absorpt_correction_T_min 0.7382
_exptl_absorpt_correction_type multi-scan
_exptl_absorpt_process_details 'SADABS (Sheldrick, 2008)'
_exptl_crystal_colour yellow
_exptl_crystal_density_diffrn 1.574
_exptl_crystal_density_meas ?
_exptl_crystal_description blocks
_exptl_crystal_F_000 1204
_exptl_crystal_size_max 0.15
_exptl_crystal_size_mid 0.10
_exptl_crystal_size_min 0.05
_refine_diff_density_max 1.273
_refine_diff_density_min -0.618
_refine_diff_density_rms 0.082
_refine_ls_extinction_method none
_refine_ls_goodness_of_fit_ref 1.040
_refine_ls_hydrogen_treatment constr
_refine_ls_matrix_type full
_refine_ls_number_parameters 580
_refine_ls_number_reflns 11725
_refine_ls_number_restraints 0
_refine_ls_restrained_S_all 1.040
_refine_ls_R_factor_all 0.0381
_refine_ls_R_factor_gt 0.0248
_refine_ls_shift/su_max 0.002
_refine_ls_shift/su_mean 0.000
_refine_ls_structure_factor_coef Fsqd
_refine_ls_weighting_details 'calc w=1/[\s^2^(Fo^2^)+(0.0196P)^2^+2.5433P] where P=(Fo^2^+2Fc^2^)/3'
_refine_ls_weighting_scheme calc
_refine_ls_wR_factor_gt 0.0496
_refine_ls_wR_factor_ref 0.0536
_reflns_number_gt 9768
_reflns_number_total 11725
_reflns_threshold_expression >2sigma(I)
_cod_data_source_file ic300979c_si_002_03.cif
_cod_data_source_block sb189_hy_compound_11-I
_cod_depositor_comments
;
The following automatic conversions were performed:

'_exptl_crystal_density_meas' value 'none' was changed to '?' - the
value is perceived as not measured.

Automatic conversion script
Id: cif_fix_values 3008 2015-01-20 13:52:24Z robertas 
;
_cod_original_cell_volume 2559.0(3)
_cod_database_code 4333955

loop_
_symmetry_equiv_pos_as_xyz
'x, y, z'
'-x, -y, -z'

loop_
_atom_site_label
_atom_site_type_symbol
_atom_site_fract_x
_atom_site_fract_y
_atom_site_fract_z
_atom_site_U_iso_or_equiv
_atom_site_adp_type
_atom_site_occupancy
_atom_site_symmetry_multiplicity
_atom_site_calc_flag
_atom_site_refinement_flags
I1 I 0.903094(13) 0.696818(11) 0.177319(9) 0.01672(4) Uani 1 1 d .
I2 I 0.646857(14) 0.712653(11) 0.378208(9) 0.01856(4) Uani 1 1 d .
Cu1 Cu 0.71748(2) 0.647718(19) 0.231019(17) 0.01367(6) Uani 1 1 d .
Cu2 Cu 0.72645(2) 0.82099(2) 0.255588(18) 0.01690(6) Uani 1 1 d .
N1 N 0.57618(17) 0.90145(14) 0.16900(12) 0.0172(4) Uani 1 1 d .
C2 C 0.5383(2) 0.99853(18) 0.16210(16) 0.0228(5) Uani 1 1 d .
H2 H 0.5888 1.0232 0.1886 0.027 Uiso 1 1 calc R
C3 C 0.4310(2) 1.06416(18) 0.11903(16) 0.0239(5) Uani 1 1 d .
H3 H 0.4085 1.1318 0.1174 0.029 Uiso 1 1 calc R
C4 C 0.3560(2) 1.03112(19) 0.07809(17) 0.0260(6) Uani 1 1 d .
C5 C 0.3963(2) 0.93171(18) 0.08275(17) 0.0247(5) Uani 1 1 d .
H5 H 0.3489 0.9060 0.0542 0.030 Uiso 1 1 calc R
C6 C 0.5044(2) 0.86884(17) 0.12823(15) 0.0172(5) Uani 1 1 d .
C7 C 0.2372(3) 1.1006(2) 0.0323(2) 0.0429(8) Uani 1 1 d .
H7A H 0.2038 1.1569 0.0605 0.064 Uiso 1 1 calc R
H7B H 0.1790 1.0679 0.0345 0.064 Uiso 1 1 calc R
H7C H 0.2512 1.1223 -0.0282 0.064 Uiso 1 1 calc R
P1 P 0.55521(5) 0.73562(4) 0.13887(4) 0.01391(12) Uani 1 1 d .
C8 C 0.5647(2) 0.71694(17) 0.02690(14) 0.0162(5) Uani 1 1 d .
C9 C 0.6805(2) 0.67360(17) -0.00317(15) 0.0192(5) Uani 1 1 d .
H9 H 0.7510 0.6554 0.0341 0.023 Uiso 1 1 calc R
C10 C 0.6937(2) 0.65671(19) -0.08742(16) 0.0250(5) Uani 1 1 d .
H10 H 0.7729 0.6275 -0.1076 0.030 Uiso 1 1 calc R
C11 C 0.5906(2) 0.6828(2) -0.14184(17) 0.0276(6) Uani 1 1 d .
H11 H 0.5994 0.6713 -0.1993 0.033 Uiso 1 1 calc R
C12 C 0.4757(2) 0.7252(2) -0.11260(16) 0.0271(6) Uani 1 1 d .
H12 H 0.4056 0.7428 -0.1501 0.032 Uiso 1 1 calc R
C13 C 0.4614(2) 0.74256(19) -0.02884(16) 0.0221(5) Uani 1 1 d .
H13 H 0.3818 0.7718 -0.0092 0.027 Uiso 1 1 calc R
C14 C 0.4193(2) 0.71221(18) 0.17377(14) 0.0178(5) Uani 1 1 d .
C15 C 0.4112(2) 0.62577(18) 0.16090(15) 0.0217(5) Uani 1 1 d .
H15 H 0.4711 0.5851 0.1292 0.026 Uiso 1 1 calc R
C16 C 0.3163(2) 0.5986(2) 0.19394(17) 0.0300(6) Uani 1 1 d .
H16 H 0.3116 0.5396 0.1850 0.036 Uiso 1 1 calc R
C17 C 0.2292(2) 0.6573(2) 0.23964(17) 0.0340(7) Uani 1 1 d .
H17 H 0.1640 0.6391 0.2619 0.041 Uiso 1 1 calc R
C18 C 0.2364(2) 0.7424(2) 0.25325(19) 0.0379(7) Uani 1 1 d .
H18 H 0.1759 0.7828 0.2848 0.045 Uiso 1 1 calc R
C19 C 0.3315(2) 0.7699(2) 0.22120(16) 0.0275(6) Uani 1 1 d .
H19 H 0.3364 0.8283 0.2317 0.033 Uiso 1 1 calc R
P2 P 0.78567(5) 0.48484(4) 0.25312(4) 0.01314(11) Uani 1 1 d .
C20 C 0.6819(2) 0.42733(16) 0.30479(14) 0.0151(4) Uani 1 1 d .
N21 N 0.70767(18) 0.33359(14) 0.30200(13) 0.0198(4) Uani 1 1 d .
C22 C 0.6295(2) 0.29508(19) 0.33966(16) 0.0247(5) Uani 1 1 d .
H22 H 0.6455 0.2289 0.3386 0.030 Uiso 1 1 calc R
C23 C 0.5268(2) 0.34566(18) 0.38006(16) 0.0230(5) Uani 1 1 d .
H23 H 0.4749 0.3140 0.4058 0.028 Uiso 1 1 calc R
C24 C 0.4997(2) 0.44240(18) 0.38288(15) 0.0189(5) Uani 1 1 d .
C25 C 0.5800(2) 0.48362(17) 0.34305(14) 0.0161(5) Uani 1 1 d .
H25 H 0.5649 0.5501 0.3421 0.019 Uiso 1 1 calc R
C26 C 0.3887(2) 0.5000(2) 0.42482(17) 0.0263(6) Uani 1 1 d .
H26A H 0.3151 0.5044 0.3939 0.039 Uiso 1 1 calc R
H26B H 0.3877 0.5655 0.4229 0.039 Uiso 1 1 calc R
H26C H 0.3908 0.4680 0.4851 0.039 Uiso 1 1 calc R
C27 C 0.8139(2) 0.44077(16) 0.15183(14) 0.0146(4) Uani 1 1 d .
C28 C 0.7235(2) 0.42487(17) 0.10830(15) 0.0184(5) Uani 1 1 d .
H28 H 0.6476 0.4322 0.1338 0.022 Uiso 1 1 calc R
C29 C 0.7437(2) 0.39851(18) 0.02834(15) 0.0217(5) Uani 1 1 d .
H29 H 0.6815 0.3880 -0.0007 0.026 Uiso 1 1 calc R
C30 C 0.8536(2) 0.38725(19) -0.00974(16) 0.0237(5) Uani 1 1 d .
H30 H 0.8675 0.3678 -0.0642 0.028 Uiso 1 1 calc R
C31 C 0.9435(2) 0.40451(19) 0.03215(16) 0.0242(5) Uani 1 1 d .
H31 H 1.0188 0.3976 0.0060 0.029 Uiso 1 1 calc R
C32 C 0.9236(2) 0.43178(18) 0.11210(16) 0.0212(5) Uani 1 1 d .
H32 H 0.9849 0.4444 0.1400 0.025 Uiso 1 1 calc R
C33 C 0.9313(2) 0.41758(17) 0.31513(14) 0.0173(5) Uani 1 1 d .
C34 C 0.9781(2) 0.46572(19) 0.36323(16) 0.0219(5) Uani 1 1 d .
H34 H 0.9334 0.5323 0.3645 0.026 Uiso 1 1 calc R
C35 C 1.0903(2) 0.4167(2) 0.40969(17) 0.0294(6) Uani 1 1 d .
H35 H 1.1211 0.4497 0.4433 0.035 Uiso 1 1 calc R
C36 C 1.1567(2) 0.3205(2) 0.40699(17) 0.0323(6) Uani 1 1 d .
H36 H 1.2338 0.2875 0.4378 0.039 Uiso 1 1 calc R
C37 C 1.1107(2) 0.2719(2) 0.35921(18) 0.0334(7) Uani 1 1 d .
H37 H 1.1562 0.2056 0.3575 0.040 Uiso 1 1 calc R
C38 C 0.9985(2) 0.31981(19) 0.31395(17) 0.0257(6) Uani 1 1 d .
H38 H 0.9670 0.2859 0.2819 0.031 Uiso 1 1 calc R
P3 P 0.80952(5) 0.90787(4) 0.31659(4) 0.01654(12) Uani 1 1 d .
C39 C 0.7101(2) 0.98297(17) 0.38881(16) 0.0205(5) Uani 1 1 d .
N40 N 0.60362(19) 1.04682(15) 0.34822(15) 0.0251(5) Uani 1 1 d .
C41 C 0.5234(2) 1.10223(19) 0.39632(19) 0.0298(6) Uani 1 1 d .
H41 H 0.4478 1.1478 0.3689 0.036 Uiso 1 1 calc R
C42 C 0.5433(3) 1.09739(19) 0.4831(2) 0.0326(7) Uani 1 1 d .
H42 H 0.4825 1.1385 0.5139 0.039 Uiso 1 1 calc R
C43 C 0.6525(3) 1.0323(2) 0.52511(18) 0.0313(6) Uani 1 1 d .
C44 C 0.7377(2) 0.97334(19) 0.47620(17) 0.0245(5) Uani 1 1 d .
H44 H 0.8136 0.9272 0.5024 0.029 Uiso 1 1 calc R
C45 C 0.6778(3) 1.0250(2) 0.6200(2) 0.0449(8) Uani 1 1 d .
H45A H 0.6456 1.0901 0.6340 0.067 Uiso 1 1 calc R
H45B H 0.7662 0.9953 0.6335 0.067 Uiso 1 1 calc R
H45C H 0.6379 0.9848 0.6541 0.067 Uiso 1 1 calc R
C46 C 0.8465(2) 0.99762(18) 0.23832(16) 0.0210(5) Uani 1 1 d .
C47 C 0.8419(2) 1.08658(19) 0.25338(19) 0.0278(6) Uani 1 1 d .
H47 H 0.8213 1.1029 0.3085 0.033 Uiso 1 1 calc R
C48 C 0.8671(2) 1.1520(2) 0.1891(2) 0.0313(6) Uani 1 1 d .
H48 H 0.8645 1.2121 0.2010 0.038 Uiso 1 1 calc R
C49 C 0.8954(3) 1.1309(2) 0.1094(2) 0.0467(8) Uani 1 1 d .
H49 H 0.9170 1.1744 0.0667 0.056 Uiso 1 1 calc R
C50 C 0.8925(4) 1.0465(3) 0.0907(2) 0.0545(9) Uani 1 1 d .
H50 H 0.9054 1.0340 0.0337 0.065 Uiso 1 1 calc R
C51 C 0.8705(3) 0.9794(2) 0.1553(2) 0.0471(9) Uani 1 1 d .
H51 H 0.8720 0.9200 0.1425 0.056 Uiso 1 1 calc R
C52 C 0.9518(2) 0.83944(18) 0.38269(15) 0.0191(5) Uani 1 1 d .
C53 C 0.9872(2) 0.73957(18) 0.40588(15) 0.0197(5) Uani 1 1 d .
H53 H 0.9385 0.7084 0.3869 0.024 Uiso 1 1 calc R
C54 C 1.0941(2) 0.6847(2) 0.45694(16) 0.0247(5) Uani 1 1 d .
H54 H 1.1183 0.6162 0.4725 0.030 Uiso 1 1 calc R
C55 C 1.1649(2) 0.7296(2) 0.48505(17) 0.0289(6) Uani 1 1 d .
H55 H 1.2380 0.6919 0.5196 0.035 Uiso 1 1 calc R
C56 C 1.1296(2) 0.8292(2) 0.46304(18) 0.0319(6) Uani 1 1 d .
H56 H 1.1776 0.8602 0.4833 0.038 Uiso 1 1 calc R
C57 C 1.0239(2) 0.8842(2) 0.41134(18) 0.0281(6) Uani 1 1 d .
H57 H 1.0006 0.9527 0.3954 0.034 Uiso 1 1 calc R

loop_
_atom_site_aniso_label
_atom_site_aniso_U_11
_atom_site_aniso_U_22
_atom_site_aniso_U_33
_atom_site_aniso_U_23
_atom_site_aniso_U_13
_atom_site_aniso_U_12
I1 0.01396(7) 0.01903(8) 0.01910(8) -0.00683(6) 0.00357(5) -0.00701(6)
I2 0.02362(8) 0.02059(8) 0.01555(7) -0.00855(6) 0.00596(6) -0.01077(6)
Cu1 0.01335(12) 0.01324(13) 0.01469(13) -0.00401(10) -0.00010(10) -0.00463(10)
Cu2 0.01612(13) 0.01505(14) 0.02089(15) -0.00586(11) -0.00087(11) -0.00614(11)
N1 0.0180(9) 0.0144(10) 0.0188(10) -0.0039(8) 0.0006(8) -0.0052(8)
C2 0.0246(12) 0.0168(12) 0.0283(14) -0.0058(10) -0.0004(10) -0.0083(10)
C3 0.0248(12) 0.0152(12) 0.0275(13) -0.0008(10) 0.0007(10) -0.0045(10)
C4 0.0212(12) 0.0216(13) 0.0303(14) 0.0007(11) -0.0019(10) -0.0049(10)
C5 0.0223(12) 0.0224(13) 0.0279(14) -0.0013(11) -0.0076(10) -0.0079(10)
C6 0.0164(11) 0.0175(12) 0.0172(11) -0.0041(9) 0.0020(9) -0.0056(9)
C7 0.0307(15) 0.0240(15) 0.063(2) 0.0049(14) -0.0191(15) -0.0034(12)
P1 0.0125(3) 0.0146(3) 0.0147(3) -0.0038(2) -0.0005(2) -0.0046(2)
C8 0.0201(11) 0.0168(12) 0.0138(11) -0.0017(9) -0.0006(9) -0.0099(9)
C9 0.0205(11) 0.0184(12) 0.0182(12) -0.0034(9) -0.0011(9) -0.0067(10)
C10 0.0258(13) 0.0251(14) 0.0228(13) -0.0098(11) 0.0049(10) -0.0059(11)
C11 0.0385(15) 0.0302(15) 0.0169(12) -0.0069(11) 0.0007(11) -0.0148(12)
C12 0.0291(13) 0.0358(15) 0.0201(13) -0.0040(11) -0.0055(10) -0.0168(12)
C13 0.0209(12) 0.0271(14) 0.0202(12) -0.0035(10) -0.0018(10) -0.0112(10)
C14 0.0138(10) 0.0257(13) 0.0135(11) -0.0017(9) -0.0033(8) -0.0077(9)
C15 0.0218(12) 0.0266(13) 0.0188(12) -0.0029(10) -0.0022(9) -0.0118(10)
C16 0.0310(14) 0.0433(17) 0.0236(13) 0.0027(12) -0.0066(11) -0.0268(13)
C17 0.0216(13) 0.062(2) 0.0220(13) 0.0032(13) -0.0028(10) -0.0251(14)
C18 0.0214(13) 0.058(2) 0.0287(15) -0.0077(14) 0.0091(11) -0.0094(13)
C19 0.0230(12) 0.0352(15) 0.0236(13) -0.0103(11) 0.0062(10) -0.0084(11)
P2 0.0140(3) 0.0137(3) 0.0126(3) -0.0040(2) 0.0012(2) -0.0055(2)
C20 0.0173(10) 0.0171(11) 0.0118(10) -0.0022(9) -0.0015(8) -0.0077(9)
N21 0.0244(10) 0.0169(10) 0.0201(10) -0.0055(8) 0.0042(8) -0.0090(9)
C22 0.0333(14) 0.0197(13) 0.0269(13) -0.0061(11) 0.0061(11) -0.0161(11)
C23 0.0266(12) 0.0252(13) 0.0223(13) -0.0030(10) 0.0035(10) -0.0163(11)
C24 0.0192(11) 0.0233(13) 0.0147(11) -0.0025(9) -0.0004(9) -0.0089(10)
C25 0.0188(11) 0.0157(11) 0.0151(11) -0.0029(9) 0.0005(9) -0.0081(9)
C26 0.0231(12) 0.0286(14) 0.0268(14) -0.0055(11) 0.0083(10) -0.0097(11)
C27 0.0169(10) 0.0128(11) 0.0142(11) -0.0037(9) 0.0022(8) -0.0049(9)
C28 0.0197(11) 0.0220(12) 0.0167(11) -0.0052(9) 0.0028(9) -0.0109(10)
C29 0.0250(12) 0.0260(13) 0.0189(12) -0.0066(10) -0.0009(10) -0.0140(11)
C30 0.0294(13) 0.0267(14) 0.0168(12) -0.0085(10) 0.0038(10) -0.0104(11)
C31 0.0201(12) 0.0310(14) 0.0229(13) -0.0094(11) 0.0074(10) -0.0094(11)
C32 0.0171(11) 0.0280(14) 0.0213(12) -0.0077(10) 0.0017(9) -0.0101(10)
C33 0.0161(10) 0.0194(12) 0.0155(11) -0.0037(9) 0.0013(9) -0.0053(9)
C34 0.0226(12) 0.0229(13) 0.0211(12) -0.0047(10) 0.0004(10) -0.0092(10)
C35 0.0271(13) 0.0387(16) 0.0258(14) -0.0051(12) -0.0065(11) -0.0163(12)
C36 0.0198(12) 0.0422(17) 0.0265(14) -0.0026(12) -0.0069(11) -0.0036(12)
C37 0.0278(14) 0.0261(15) 0.0325(15) -0.0065(12) -0.0044(11) 0.0061(11)
C38 0.0262(13) 0.0219(13) 0.0259(13) -0.0077(11) -0.0044(10) -0.0039(11)
P3 0.0154(3) 0.0159(3) 0.0208(3) -0.0083(2) 0.0027(2) -0.0065(2)
C39 0.0224(12) 0.0162(12) 0.0284(13) -0.0102(10) 0.0094(10) -0.0111(10)
N40 0.0219(10) 0.0194(11) 0.0374(13) -0.0106(9) 0.0098(9) -0.0096(9)
C41 0.0271(13) 0.0186(13) 0.0478(18) -0.0123(12) 0.0152(12) -0.0113(11)
C42 0.0365(15) 0.0207(14) 0.0491(18) -0.0182(13) 0.0267(13) -0.0159(12)
C43 0.0453(16) 0.0273(15) 0.0343(15) -0.0167(12) 0.0189(13) -0.0243(13)
C44 0.0297(13) 0.0234(13) 0.0267(13) -0.0112(11) 0.0098(11) -0.0147(11)
C45 0.066(2) 0.0460(19) 0.0337(17) -0.0211(15) 0.0212(15) -0.0287(17)
C46 0.0209(11) 0.0185(12) 0.0276(13) -0.0077(10) 0.0053(10) -0.0104(10)
C47 0.0274(13) 0.0200(13) 0.0381(16) -0.0124(11) 0.0058(11) -0.0082(11)
C48 0.0274(14) 0.0207(14) 0.0485(18) -0.0070(12) 0.0041(12) -0.0121(11)
C49 0.065(2) 0.0373(18) 0.050(2) -0.0080(15) 0.0182(17) -0.0341(17)
C50 0.080(3) 0.049(2) 0.047(2) -0.0196(17) 0.0279(19) -0.034(2)
C51 0.077(2) 0.0348(18) 0.0442(19) -0.0194(15) 0.0283(17) -0.0342(18)
C52 0.0147(10) 0.0253(13) 0.0185(12) -0.0085(10) 0.0034(9) -0.0070(10)
C53 0.0195(11) 0.0248(13) 0.0184(12) -0.0097(10) 0.0050(9) -0.0099(10)
C54 0.0236(12) 0.0286(14) 0.0194(12) -0.0043(11) 0.0037(10) -0.0073(11)
C55 0.0210(12) 0.0428(17) 0.0202(13) -0.0047(12) -0.0015(10) -0.0094(12)
C56 0.0277(13) 0.0431(18) 0.0307(15) -0.0095(13) -0.0053(11) -0.0184(13)
C57 0.0281(13) 0.0288(14) 0.0327(15) -0.0111(12) -0.0002(11) -0.0141(12)

loop_
_atom_type_symbol
_atom_type_description
_atom_type_scat_dispersion_real
_atom_type_scat_dispersion_imag
_atom_type_scat_source
C C 0.0033 0.0016 'International Tables Vol C Tables 4.2.6.8 and 6.1.1.4'
H H 0.0000 0.0000 'International Tables Vol C Tables 4.2.6.8 and 6.1.1.4'
N N 0.0061 0.0033 'International Tables Vol C Tables 4.2.6.8 and 6.1.1.4'
P P 0.1023 0.0942 'International Tables Vol C Tables 4.2.6.8 and 6.1.1.4'
Cu Cu 0.3201 1.2651 'International Tables Vol C Tables 4.2.6.8 and 6.1.1.4'
I I -0.4742 1.8119 'International Tables Vol C Tables 4.2.6.8 and 6.1.1.4'

loop_
_geom_angle_atom_site_label_1
_geom_angle_atom_site_label_2
_geom_angle_atom_site_label_3
_geom_angle
Cu1 I1 Cu2 62.344(11)
Cu2 I2 Cu1 61.845(11)
P2 Cu1 P1 119.04(3)
P2 Cu1 I1 106.77(2)
P1 Cu1 I1 108.33(2)
P2 Cu1 I2 111.24(2)
P1 Cu1 I2 102.92(2)
I1 Cu1 I2 108.133(13)
P2 Cu1 Cu2 153.398(19)
P1 Cu1 Cu2 87.55(2)
I1 Cu1 Cu2 59.705(12)
I2 Cu1 Cu2 59.049(12)
N1 Cu2 P3 115.93(6)
N1 Cu2 I2 105.56(6)
P3 Cu2 I2 109.99(2)
N1 Cu2 I1 110.01(5)
P3 Cu2 I1 108.23(2)
I2 Cu2 I1 106.742(14)
N1 Cu2 Cu1 91.88(5)
P3 Cu2 Cu1 152.18(2)
I2 Cu2 Cu1 59.106(11)
I1 Cu2 Cu1 57.950(11)
C2 N1 C6 116.5(2)
C2 N1 Cu2 114.60(15)
C6 N1 Cu2 128.33(16)
N1 C2 C3 124.1(2)
N1 C2 H2 117.9
C3 C2 H2 117.9
C2 C3 C4 119.7(2)
C2 C3 H3 120.2
C4 C3 H3 120.2
C5 C4 C3 116.5(2)
C5 C4 C7 122.6(2)
C3 C4 C7 121.0(2)
C4 C5 C6 121.3(2)
C4 C5 H5 119.3
C6 C5 H5 119.3
N1 C6 C5 121.9(2)
N1 C6 P1 116.52(16)
C5 C6 P1 121.59(18)
C4 C7 H7A 109.5
C4 C7 H7B 109.5
H7A C7 H7B 109.5
C4 C7 H7C 109.5
H7A C7 H7C 109.5
H7B C7 H7C 109.5
C14 P1 C8 102.96(10)
C14 P1 C6 102.91(11)
C8 P1 C6 104.03(10)
C14 P1 Cu1 111.78(7)
C8 P1 Cu1 118.13(8)
C6 P1 Cu1 115.26(7)
C9 C8 C13 118.9(2)
C9 C8 P1 117.80(16)
C13 C8 P1 123.28(18)
C8 C9 C10 120.5(2)
C8 C9 H9 119.7
C10 C9 H9 119.7
C11 C10 C9 119.8(2)
C11 C10 H10 120.1
C9 C10 H10 120.1
C12 C11 C10 120.1(2)
C12 C11 H11 120.0
C10 C11 H11 120.0
C11 C12 C13 120.6(2)
C11 C12 H12 119.7
C13 C12 H12 119.7
C12 C13 C8 120.0(2)
C12 C13 H13 120.0
C8 C13 H13 120.0
C19 C14 C15 118.6(2)
C19 C14 P1 123.2(2)
C15 C14 P1 117.77(18)
C16 C15 C14 120.7(2)
C16 C15 H15 119.6
C14 C15 H15 119.6
C17 C16 C15 119.8(3)
C17 C16 H16 120.1
C15 C16 H16 120.1
C16 C17 C18 120.1(3)
C16 C17 H17 119.9
C18 C17 H17 119.9
C17 C18 C19 120.5(3)
C17 C18 H18 119.7
C19 C18 H18 119.7
C18 C19 C14 120.1(3)
C18 C19 H19 119.9
C14 C19 H19 119.9
C27 P2 C33 102.79(10)
C27 P2 C20 102.54(10)
C33 P2 C20 104.14(10)
C27 P2 Cu1 111.65(8)
C33 P2 Cu1 116.93(8)
C20 P2 Cu1 116.93(7)
N21 C20 C25 123.4(2)
N21 C20 P2 118.19(17)
C25 C20 P2 118.43(17)
C22 N21 C20 116.2(2)
N21 C22 C23 124.1(2)
N21 C22 H22 117.9
C23 C22 H22 117.9
C24 C23 C22 119.9(2)
C24 C23 H23 120.0
C22 C23 H23 120.0
C23 C24 C25 116.5(2)
C23 C24 C26 121.6(2)
C25 C24 C26 121.9(2)
C20 C25 C24 119.9(2)
C20 C25 H25 120.0
C24 C25 H25 120.0
C24 C26 H26A 109.5
C24 C26 H26B 109.5
H26A C26 H26B 109.5
C24 C26 H26C 109.5
H26A C26 H26C 109.5
H26B C26 H26C 109.5
C28 C27 C32 118.8(2)
C28 C27 P2 121.41(17)
C32 C27 P2 119.52(17)
C29 C28 C27 120.4(2)
C29 C28 H28 119.8
C27 C28 H28 119.8
C28 C29 C30 120.6(2)
C28 C29 H29 119.7
C30 C29 H29 119.7
C29 C30 C31 119.6(2)
C29 C30 H30 120.2
C31 C30 H30 120.2
C32 C31 C30 120.2(2)
C32 C31 H31 119.9
C30 C31 H31 119.9
C31 C32 C27 120.4(2)
C31 C32 H32 119.8
C27 C32 H32 119.8
C34 C33 C38 119.0(2)
C34 C33 P2 119.09(18)
C38 C33 P2 121.91(18)
C33 C34 C35 120.3(2)
C33 C34 H34 119.8
C35 C34 H34 119.8
C36 C35 C34 120.2(2)
C36 C35 H35 119.9
C34 C35 H35 119.9
C35 C36 C37 119.8(2)
C35 C36 H36 120.1
C37 C36 H36 120.1
C38 C37 C36 120.2(3)
C38 C37 H37 119.9
C36 C37 H37 119.9
C37 C38 C33 120.4(2)
C37 C38 H38 119.8
C33 C38 H38 119.8
C46 P3 C52 104.00(11)
C46 P3 C39 102.32(11)
C52 P3 C39 103.31(11)
C46 P3 Cu2 113.64(8)
C52 P3 Cu2 116.78(8)
C39 P3 Cu2 115.06(8)
N40 C39 C44 123.0(2)
N40 C39 P3 112.25(18)
C44 C39 P3 124.70(19)
C41 N40 C39 116.6(2)
N40 C41 C42 124.1(3)
N40 C41 H41 118.0
C42 C41 H41 118.0
C41 C42 C43 119.6(2)
C41 C42 H42 120.2
C43 C42 H42 120.2
C42 C43 C44 117.3(3)
C42 C43 C45 121.2(3)
C44 C43 C45 121.5(3)
C39 C44 C43 119.3(3)
C39 C44 H44 120.3
C43 C44 H44 120.3
C43 C45 H45A 109.5
C43 C45 H45B 109.5
H45A C45 H45B 109.5
C43 C45 H45C 109.5
H45A C45 H45C 109.5
H45B C45 H45C 109.5
C51 C46 C47 117.3(3)
C51 C46 P3 117.6(2)
C47 C46 P3 124.8(2)
C48 C47 C46 121.0(3)
C48 C47 H47 119.5
C46 C47 H47 119.5
C49 C48 C47 120.6(3)
C49 C48 H48 119.7
C47 C48 H48 119.7
C48 C49 C50 119.7(3)
C48 C49 H49 120.2
C50 C49 H49 120.2
C49 C50 C51 119.9(3)
C49 C50 H50 120.0
C51 C50 H50 120.0
C46 C51 C50 121.2(3)
C46 C51 H51 119.4
C50 C51 H51 119.4
C53 C52 C57 119.3(2)
C53 C52 P3 118.18(18)
C57 C52 P3 122.5(2)
C52 C53 C54 120.1(2)
C52 C53 H53 119.9
C54 C53 H53 119.9
C55 C54 C53 120.3(2)
C55 C54 H54 119.9
C53 C54 H54 119.9
C56 C55 C54 120.0(2)
C56 C55 H55 120.0
C54 C55 H55 120.0
C55 C56 C57 120.0(2)
C55 C56 H56 120.0
C57 C56 H56 120.0
C56 C57 C52 120.3(3)
C56 C57 H57 119.9
C52 C57 H57 119.9

loop_
_geom_bond_atom_site_label_1
_geom_bond_atom_site_label_2
_geom_bond_distance
I1 Cu1 2.6383(4)
I1 Cu2 2.6876(5)
I2 Cu2 2.6818(4)
I2 Cu1 2.6834(4)
Cu1 P2 2.2454(7)
Cu1 P1 2.2458(7)
Cu1 Cu2 2.7571(4)
Cu2 N1 2.0886(19)
Cu2 P3 2.2534(7)
N1 C2 1.348(3)
N1 C6 1.351(3)
C2 C3 1.377(3)
C2 H2 0.9500
C3 C4 1.386(4)
C3 H3 0.9500
C4 C5 1.384(4)
C4 C7 1.501(3)
C5 C6 1.387(3)
C5 H5 0.9500
C6 P1 1.849(2)
C7 H7A 0.9800
C7 H7B 0.9800
C7 H7C 0.9800
P1 C14 1.819(2)
P1 C8 1.834(2)
C8 C9 1.393(3)
C8 C13 1.404(3)
C9 C10 1.394(3)
C9 H9 0.9500
C10 C11 1.390(4)
C10 H10 0.9500
C11 C12 1.377(4)
C11 H11 0.9500
C12 C13 1.389(4)
C12 H12 0.9500
C13 H13 0.9500
C14 C19 1.389(3)
C14 C15 1.396(3)
C15 C16 1.389(4)
C15 H15 0.9500
C16 C17 1.374(4)
C16 H16 0.9500
C17 C18 1.376(4)
C17 H17 0.9500
C18 C19 1.389(4)
C18 H18 0.9500
C19 H19 0.9500
P2 C27 1.820(2)
P2 C33 1.828(2)
P2 C20 1.845(2)
C20 N21 1.342(3)
C20 C25 1.390(3)
N21 C22 1.338(3)
C22 C23 1.384(4)
C22 H22 0.9500
C23 C24 1.384(3)
C23 H23 0.9500
C24 C25 1.396(3)
C24 C26 1.496(3)
C25 H25 0.9500
C26 H26A 0.9800
C26 H26B 0.9800
C26 H26C 0.9800
C27 C28 1.396(3)
C27 C32 1.397(3)
C28 C29 1.382(3)
C28 H28 0.9500
C29 C30 1.382(3)
C29 H29 0.9500
C30 C31 1.389(3)
C30 H30 0.9500
C31 C32 1.387(3)
C31 H31 0.9500
C32 H32 0.9500
C33 C34 1.389(3)
C33 C38 1.395(3)
C34 C35 1.395(3)
C34 H34 0.9500
C35 C36 1.379(4)
C35 H35 0.9500
C36 C37 1.386(4)
C36 H36 0.9500
C37 C38 1.385(3)
C37 H37 0.9500
C38 H38 0.9500
P3 C46 1.830(3)
P3 C52 1.830(2)
P3 C39 1.842(2)
C39 N40 1.349(3)
C39 C44 1.391(4)
N40 C41 1.337(3)
C41 C42 1.377(4)
C41 H41 0.9500
C42 C43 1.384(4)
C42 H42 0.9500
C43 C44 1.397(4)
C43 C45 1.508(4)
C44 H44 0.9500
C45 H45A 0.9800
C45 H45B 0.9800
C45 H45C 0.9800
C46 C51 1.389(4)
C46 C47 1.389(3)
C47 C48 1.387(4)
C47 H47 0.9500
C48 C49 1.359(4)
C48 H48 0.9500
C49 C50 1.374(5)
C49 H49 0.9500
C50 C51 1.391(5)
C50 H50 0.9500
C51 H51 0.9500
C52 C53 1.384(3)
C52 C57 1.395(3)
C53 C54 1.393(3)
C53 H53 0.9500
C54 C55 1.380(4)
C54 H54 0.9500
C55 C56 1.380(4)
C55 H55 0.9500
C56 C57 1.388(4)
C56 H56 0.9500
C57 H57 0.9500

loop_
_geom_hbond_atom_site_label_D
_geom_hbond_atom_site_label_H
_geom_hbond_atom_site_label_A
_geom_hbond_distance_DH
_geom_hbond_distance_HA
_geom_hbond_distance_DA
_geom_hbond_angle_DHA
_geom_hbond_site_symmetry_A
C42 H42 I2 0.95 3.01 3.922(3) 162.4 2_676

loop_
_geom_torsion_atom_site_label_1
_geom_torsion_atom_site_label_2
_geom_torsion_atom_site_label_3
_geom_torsion_atom_site_label_4
_geom_torsion
Cu2 I1 Cu1 P2 -154.89(2)
Cu2 I1 Cu1 P1 75.77(2)
Cu2 I1 Cu1 I2 -35.104(12)
Cu2 I2 Cu1 P2 152.31(2)
Cu2 I2 Cu1 P1 -79.12(2)
Cu2 I2 Cu1 I1 35.379(12)
Cu1 I2 Cu2 N1 82.71(6)
Cu1 I2 Cu2 P3 -151.53(2)
Cu1 I2 Cu2 I1 -34.335(11)
Cu1 I1 Cu2 N1 -79.24(6)
Cu1 I1 Cu2 P3 153.18(2)
Cu1 I1 Cu2 I2 34.823(11)
P2 Cu1 Cu2 N1 177.68(7)
P1 Cu1 Cu2 N1 -0.38(6)
I1 Cu1 Cu2 N1 112.54(6)
I2 Cu1 Cu2 N1 -107.04(6)
P2 Cu1 Cu2 P3 -1.55(7)
P1 Cu1 Cu2 P3 -179.62(5)
I1 Cu1 Cu2 P3 -66.69(4)
I2 Cu1 Cu2 P3 73.72(5)
P2 Cu1 Cu2 I2 -75.28(4)
P1 Cu1 Cu2 I2 106.66(2)
I1 Cu1 Cu2 I2 -140.413(13)
P2 Cu1 Cu2 I1 65.14(4)
P1 Cu1 Cu2 I1 -112.93(2)
I2 Cu1 Cu2 I1 140.413(13)
P3 Cu2 N1 C2 -4.06(19)
I2 Cu2 N1 C2 117.95(17)
I1 Cu2 N1 C2 -127.24(16)
Cu1 Cu2 N1 C2 176.34(17)
P3 Cu2 N1 C6 -175.02(18)
I2 Cu2 N1 C6 -53.0(2)
I1 Cu2 N1 C6 61.8(2)
Cu1 Cu2 N1 C6 5.4(2)
C6 N1 C2 C3 2.1(4)
Cu2 N1 C2 C3 -170.0(2)
N1 C2 C3 C4 -1.2(4)
C2 C3 C4 C5 -0.7(4)
C2 C3 C4 C7 178.7(3)
C3 C4 C5 C6 1.8(4)
C7 C4 C5 C6 -177.6(3)
C2 N1 C6 C5 -1.0(3)
Cu2 N1 C6 C5 169.83(18)
C2 N1 C6 P1 -179.20(18)
Cu2 N1 C6 P1 -8.4(3)
C4 C5 C6 N1 -0.9(4)
C4 C5 C6 P1 177.2(2)
N1 C6 P1 C14 128.78(18)
C5 C6 P1 C14 -49.4(2)
N1 C6 P1 C8 -124.10(18)
C5 C6 P1 C8 57.7(2)
N1 C6 P1 Cu1 6.8(2)
C5 C6 P1 Cu1 -171.38(18)
P2 Cu1 P1 C14 61.23(9)
I1 Cu1 P1 C14 -176.66(8)
I2 Cu1 P1 C14 -62.31(9)
Cu2 Cu1 P1 C14 -119.76(9)
P2 Cu1 P1 C8 -57.94(9)
I1 Cu1 P1 C8 64.17(9)
I2 Cu1 P1 C8 178.52(8)
Cu2 Cu1 P1 C8 121.07(9)
P2 Cu1 P1 C6 178.26(8)
I1 Cu1 P1 C6 -59.63(9)
I2 Cu1 P1 C6 54.72(9)
Cu2 Cu1 P1 C6 -2.73(8)
C14 P1 C8 C9 -143.06(19)
C6 P1 C8 C9 109.86(19)
Cu1 P1 C8 C9 -19.4(2)
C14 P1 C8 C13 35.8(2)
C6 P1 C8 C13 -71.3(2)
Cu1 P1 C8 C13 159.51(18)
C13 C8 C9 C10 0.5(4)
P1 C8 C9 C10 179.47(19)
C8 C9 C10 C11 -0.3(4)
C9 C10 C11 C12 0.0(4)
C10 C11 C12 C13 0.1(4)
C11 C12 C13 C8 0.1(4)
C9 C8 C13 C12 -0.4(4)
P1 C8 C13 C12 -179.3(2)
C8 P1 C14 C19 -136.6(2)
C6 P1 C14 C19 -28.6(2)
Cu1 P1 C14 C19 95.6(2)
C8 P1 C14 C15 51.2(2)
C6 P1 C14 C15 159.18(18)
Cu1 P1 C14 C15 -76.56(18)
C19 C14 C15 C16 0.8(3)
P1 C14 C15 C16 173.30(18)
C14 C15 C16 C17 0.2(4)
C15 C16 C17 C18 -0.5(4)
C16 C17 C18 C19 -0.1(4)
C17 C18 C19 C14 1.0(4)
C15 C14 C19 C18 -1.3(4)
P1 C14 C19 C18 -173.5(2)
P1 Cu1 P2 C27 52.73(8)
I1 Cu1 P2 C27 -70.15(8)
I2 Cu1 P2 C27 172.08(8)
Cu2 Cu1 P2 C27 -125.06(8)
P1 Cu1 P2 C33 170.68(8)
I1 Cu1 P2 C33 47.80(9)
I2 Cu1 P2 C33 -69.96(9)
Cu2 Cu1 P2 C33 -7.10(10)
P1 Cu1 P2 C20 -64.90(8)
I1 Cu1 P2 C20 172.22(8)
I2 Cu1 P2 C20 54.46(8)
Cu2 Cu1 P2 C20 117.32(8)
C27 P2 C20 N21 43.31(19)
C33 P2 C20 N21 -63.54(19)
Cu1 P2 C20 N21 165.79(14)
C27 P2 C20 C25 -135.44(17)
C33 P2 C20 C25 117.71(18)
Cu1 P2 C20 C25 -13.0(2)
C25 C20 N21 C22 -0.8(3)
P2 C20 N21 C22 -179.49(17)
C20 N21 C22 C23 0.0(4)
N21 C22 C23 C24 0.2(4)
C22 C23 C24 C25 0.4(3)
C22 C23 C24 C26 179.2(2)
N21 C20 C25 C24 1.5(3)
P2 C20 C25 C24 -179.86(17)
C23 C24 C25 C20 -1.2(3)
C26 C24 C25 C20 -179.9(2)
C33 P2 C27 C28 142.08(19)
C20 P2 C27 C28 34.2(2)
Cu1 P2 C27 C28 -91.78(19)
C33 P2 C27 C32 -44.4(2)
C20 P2 C27 C32 -152.29(19)
Cu1 P2 C27 C32 81.73(19)
C32 C27 C28 C29 1.5(3)
P2 C27 C28 C29 175.06(19)
C27 C28 C29 C30 0.1(4)
C28 C29 C30 C31 -1.3(4)
C29 C30 C31 C32 0.7(4)
C30 C31 C32 C27 0.9(4)
C28 C27 C32 C31 -2.0(4)
P2 C27 C32 C31 -175.7(2)
C27 P2 C33 C34 138.3(2)
C20 P2 C33 C34 -115.0(2)
Cu1 P2 C33 C34 15.7(2)
C27 P2 C33 C38 -40.1(2)
C20 P2 C33 C38 66.6(2)
Cu1 P2 C33 C38 -162.75(18)
C38 C33 C34 C35 -0.2(4)
P2 C33 C34 C35 -178.6(2)
C33 C34 C35 C36 1.1(4)
C34 C35 C36 C37 -1.2(4)
C35 C36 C37 C38 0.2(4)
C36 C37 C38 C33 0.8(4)
C34 C33 C38 C37 -0.8(4)
P2 C33 C38 C37 177.6(2)
N1 Cu2 P3 C46 -51.90(11)
I2 Cu2 P3 C46 -171.52(8)
I1 Cu2 P3 C46 72.21(9)
Cu1 Cu2 P3 C46 127.25(9)
N1 Cu2 P3 C52 -173.02(10)
I2 Cu2 P3 C52 67.36(9)
I1 Cu2 P3 C52 -48.91(9)
Cu1 Cu2 P3 C52 6.13(11)
N1 Cu2 P3 C39 65.60(11)
I2 Cu2 P3 C39 -54.02(9)
I1 Cu2 P3 C39 -170.29(9)
Cu1 Cu2 P3 C39 -115.25(10)
C46 P3 C39 N40 65.78(19)
C52 P3 C39 N40 173.61(17)
Cu2 P3 C39 N40 -57.95(19)
C46 P3 C39 C44 -116.8(2)
C52 P3 C39 C44 -9.0(2)
Cu2 P3 C39 C44 119.5(2)
C44 C39 N40 C41 0.2(4)
P3 C39 N40 C41 177.63(18)
C39 N40 C41 C42 -0.1(4)
N40 C41 C42 C43 0.3(4)
C41 C42 C43 C44 -0.5(4)
C41 C42 C43 C45 179.9(3)
N40 C39 C44 C43 -0.4(4)
P3 C39 C44 C43 -177.52(19)
C42 C43 C44 C39 0.5(4)
C45 C43 C44 C39 -179.9(3)
C52 P3 C46 C51 101.7(2)
C39 P3 C46 C51 -151.0(2)
Cu2 P3 C46 C51 -26.4(3)
C52 P3 C46 C47 -84.3(2)
C39 P3 C46 C47 23.0(2)
Cu2 P3 C46 C47 147.72(19)
C51 C46 C47 C48 -3.4(4)
P3 C46 C47 C48 -177.5(2)
C46 C47 C48 C49 0.8(4)
C47 C48 C49 C50 3.6(5)
C48 C49 C50 C51 -5.3(6)
C47 C46 C51 C50 1.8(5)
P3 C46 C51 C50 176.3(3)
C49 C50 C51 C46 2.6(6)
C46 P3 C52 C53 -138.76(19)
C39 P3 C52 C53 114.7(2)
Cu2 P3 C52 C53 -12.7(2)
C46 P3 C52 C57 42.3(2)
C39 P3 C52 C57 -64.3(2)
Cu2 P3 C52 C57 168.37(18)
C57 C52 C53 C54 -0.3(4)
P3 C52 C53 C54 -179.28(18)
C52 C53 C54 C55 0.3(4)
C53 C54 C55 C56 0.4(4)
C54 C55 C56 C57 -1.1(4)
C55 C56 C57 C52 1.2(4)
C53 C52 C57 C56 -0.4(4)
P3 C52 C57 C56 178.5(2)
